data_1553554
loop_
_publ_author_name
'Pistoia, Renan P.'
'Roehrs, Juliano A.'
'Back, Davi F.'
'Zeni, Gilson'

_publ_section_title
;
 Iodine-mediated regioselective 5-endo-dig electrophilic cyclization
 reaction of selenoenynes: synthesis of selenophene derivatives
;
_journal_issue 2
_journal_name_full 'Organic Chemistry Frontiers'
_journal_page_first 277
_journal_paper_doi 10.1039/C6QO00491A
_journal_volume 4
_journal_year 2017
_chemical_formula_moiety 'C18 H15 I O Se'
_chemical_formula_sum 'C18 H15 I O Se'
_chemical_formula_weight 453.16
_chemical_melting_point 357,4
_chemical_name_common 'iodo methoxy phenyl methyl phenylselenophene'
_chemical_name_systematic
;
3-iodo-5-(methoxy(phenyl)methyl)-2-phenylselenophene
;
_space_group_IT_number 15
_space_group_name_Hall '-C 2yc'
_space_group_name_H-M_alt 'C 1 2/c 1'
_symmetry_cell_setting monoclinic
_symmetry_space_group_name_Hall '-C 2yc'
_symmetry_space_group_name_H-M 'C 1 2/c 1'
_atom_sites_solution_hydrogens geom
_atom_sites_solution_primary direct
_atom_sites_solution_secondary difmap
_audit_conform_dict_location ftp://ftp.iucr.org/pub/cif_core.dic
_audit_conform_dict_name cif_core.dic
_audit_conform_dict_version 2.4
_audit_creation_date 2016-08-24T15:26:17-00:00
_audit_creation_method 'WinGX routine CIF_UPDATE'
_audit_update_record
;
2016-08-24 deposited with the CCDC.
2016-11-29 downloaded from the CCDC.
;
_cell_angle_alpha 90.000(2)
_cell_angle_beta 94.075(3)
_cell_angle_gamma 90.0000(10)
_cell_formula_units_Z 8
_cell_length_a 20.300(5)
_cell_length_b 5.882(5)
_cell_length_c 27.651(5)
_cell_measurement_reflns_used 8752
_cell_measurement_temperature 100(2)
_cell_measurement_theta_max 29.968
_cell_measurement_theta_min 2.409
_cell_volume 3293(3)
_computing_cell_refinement 'SAINT V8.34A (Bruker AXS Inc., 2013)'
_computing_data_collection 'Bruker Instrument Service v4.2.7'
_computing_data_reduction 'SAINT V8.34A (Bruker AXS Inc., 2013)'
_computing_molecular_graphics 'Diamond (version 3.2i; Crystal Impact G'
_computing_structure_refinement 'SHELXL-97 (Sheldrick, 2008)'
_computing_structure_solution 'SHELXL97 (Sheldrick, 1997)'
_diffrn_ambient_temperature 100(2)
_diffrn_detector_area_resol_mean 10.4167
_diffrn_measured_fraction_theta_full 0.998
_diffrn_measured_fraction_theta_max 0.998
_diffrn_measurement_device_type 'Bruker D8 Venture Photon 100 diffractometer'
_diffrn_measurement_method '2\% \f & \w scans'
_diffrn_radiation_monochromator graphite
_diffrn_radiation_type MoK\a
_diffrn_radiation_wavelength 0.71073
_diffrn_reflns_av_R_equivalents 0.0546
_diffrn_reflns_av_unetI/netI 0.0691
_diffrn_reflns_limit_h_max 28
_diffrn_reflns_limit_h_min -27
_diffrn_reflns_limit_k_max 8
_diffrn_reflns_limit_k_min -7
_diffrn_reflns_limit_l_max 38
_diffrn_reflns_limit_l_min -38
_diffrn_reflns_number 17766
_diffrn_reflns_theta_full 30.09
_diffrn_reflns_theta_max 30.09
_diffrn_reflns_theta_min 2.41
_diffrn_source 'micro-focus tube'
_diffrn_standards_decay_% none
_diffrn_standards_interval_count none
_diffrn_standards_interval_time none
_diffrn_standards_number none
_exptl_absorpt_coefficient_mu 4.151
_exptl_absorpt_correction_T_max 0.8622
_exptl_absorpt_correction_T_min 0.6266
_exptl_absorpt_correction_type multi-scan
_exptl_absorpt_process_details
;
SADABS (version 2012/1; Bruker, 2012) was used to perform the numerical
        absorption correction based on the indexed faces of the crystal.
;
_exptl_crystal_colour yellow
_exptl_crystal_density_diffrn 1.828
_exptl_crystal_density_meas ?
_exptl_crystal_density_method 'not measured'
_exptl_crystal_description block
_exptl_crystal_F_000 1744
_exptl_crystal_recrystallization_method 'Re-crystallisation from solvent: MeOH/CH2Cl2'
_exptl_crystal_size_max 0.272
_exptl_crystal_size_mid 0.194
_exptl_crystal_size_min 0.078
_refine_diff_density_max 0.225
_refine_diff_density_min -0.414
_refine_diff_density_rms 0.153
_refine_ls_extinction_coef none
_refine_ls_extinction_method none
_refine_ls_goodness_of_fit_ref 1.037
_refine_ls_hydrogen_treatment constr
_refine_ls_matrix_type full
_refine_ls_number_parameters 190
_refine_ls_number_reflns 4829
_refine_ls_number_restraints 0
_refine_ls_restrained_S_all 1.037
_refine_ls_R_factor_all 0.0854
_refine_ls_R_factor_gt 0.046
_refine_ls_shift/su_max 0.001
_refine_ls_shift/su_mean 0
_refine_ls_structure_factor_coef Fsqd
_refine_ls_weighting_details 'calc w=1/[\s^2^(Fo^2^)+(0.0169P)^2^+13.3815P] where P=(Fo^2^+2Fc^2^)/3'
_refine_ls_weighting_scheme calc
_refine_ls_wR_factor_gt 0.0627
_refine_ls_wR_factor_ref 0.0699
_reflns_number_gt 3406
_reflns_number_total 4829
_reflns_threshold_expression >2\s(I)
_cod_data_source_file c6qo00491a2.cif
_cod_data_source_block mo_dfbgz0716_0m
_cod_depositor_comments
;
The following automatic conversions were performed:

data item '_exptl_crystal_density_meas' value 'none' was changed to
'?' -- the value is perceived as not measured.

Automatic conversion script
Id: cif_fix_values 6909 2019-04-08 15:41:33Z antanas 
;
_cod_original_sg_symbol_Hall -C2yc
_cod_original_sg_symbol_H-M C2/c
_cod_database_code 1553554

loop_
_symmetry_equiv_pos_as_xyz
'x, y, z'
'-x, y, -z+1/2'
'x+1/2, y+1/2, z'
'-x+1/2, y+1/2, -z+1/2'
'-x, -y, -z'
'x, -y, z-1/2'
'-x+1/2, -y+1/2, -z'
'x+1/2, -y+1/2, z-1/2'

loop_
_atom_site_label
_atom_site_type_symbol
_atom_site_fract_x
_atom_site_fract_y
_atom_site_fract_z
_atom_site_U_iso_or_equiv
_atom_site_adp_type
_atom_site_occupancy
_atom_site_symmetry_multiplicity
_atom_site_calc_flag
_atom_site_refinement_flags
I I 0.902393(12) 0.70530(5) 0.470802(8) 0.03200(9) Uani 1 1 d .
Se Se 0.952695(17) 0.54515(7) 0.310258(12) 0.01662(9) Uani 1 1 d .
O O 1.06753(13) 0.2538(5) 0.29720(9) 0.0295(7) Uani 1 1 d .
C2 C 0.85712(16) 0.8527(6) 0.34844(12) 0.0147(7) Uani 1 1 d .
C8 C 0.93667(16) 0.6075(6) 0.40402(11) 0.0164(8) Uani 1 1 d .
C15 C 1.20470(19) 0.0365(8) 0.44747(13) 0.0293(10) Uani 1 1 d .
H15 H 1.2399 0.0038 0.4698 0.035 Uiso 1 1 calc R
C7 C 0.80808(16) 0.8013(7) 0.31181(12) 0.0187(8) Uani 1 1 d .
H7 H 0.8096 0.664 0.2952 0.022 Uiso 1 1 calc R
C1 C 0.91041(15) 0.6882(6) 0.36058(11) 0.0147(7) Uani 1 1 d .
C4 C 0.8028(2) 1.2112(7) 0.36037(15) 0.0305(10) Uani 1 1 d .
H4 H 0.8009 1.3492 0.3766 0.037 Uiso 1 1 calc R
C6 C 0.75756(18) 0.9530(7) 0.30019(13) 0.0258(9) Uani 1 1 d .
H6 H 0.7253 0.9172 0.2758 0.031 Uiso 1 1 calc R
C12 C 1.10146(16) 0.1356(6) 0.38030(11) 0.0153(7) Uani 1 1 d .
C18 C 1.0978(2) 0.0711(8) 0.27284(13) 0.0332(11) Uani 1 1 d .
H18A H 1.1121 0.1243 0.2425 0.05 Uiso 1 1 calc R
H18B H 1.0664 -0.0498 0.267 0.05 Uiso 1 1 calc R
H18C H 1.1351 0.0159 0.2927 0.05 Uiso 1 1 calc R
C3 C 0.85388(18) 1.0613(7) 0.37231(13) 0.0226(8) Uani 1 1 d .
H3 H 0.8863 1.0997 0.3964 0.027 Uiso 1 1 calc R
C13 C 1.15228(17) 0.2869(7) 0.39002(13) 0.0223(8) Uani 1 1 d .
H13 H 1.1517 0.4255 0.3738 0.027 Uiso 1 1 calc R
C5 C 0.75440(19) 1.1566(7) 0.32431(15) 0.0306(10) Uani 1 1 d .
H5 H 0.72 1.2573 0.3165 0.037 Uiso 1 1 calc R
C10 C 1.00213(16) 0.3779(6) 0.35766(12) 0.0172(8) Uani 1 1 d .
C16 C 1.1547(2) -0.1185(7) 0.43969(14) 0.0336(10) Uani 1 1 d .
H16 H 1.1554 -0.2539 0.4571 0.04 Uiso 1 1 calc R
C11 C 1.04579(18) 0.1890(7) 0.34236(13) 0.0248(9) Uani 1 1 d .
H11 H 1.0186 0.0521 0.3375 0.03 Uiso 1 1 calc R
C17 C 1.1018(2) -0.0707(7) 0.40483(14) 0.0286(9) Uani 1 1 d .
H17 H 1.068 -0.1755 0.3985 0.034 Uiso 1 1 calc R
C14 C 1.20368(19) 0.2378(8) 0.42298(14) 0.0303(10) Uani 1 1 d .
H14 H 1.2379 0.3416 0.4287 0.036 Uiso 1 1 calc R
C9 C 0.98624(16) 0.4369(7) 0.40265(12) 0.0197(8) Uani 1 1 d .
H9 H 1.0062 0.371 0.4306 0.024 Uiso 1 1 calc R

loop_
_atom_site_aniso_label
_atom_site_aniso_U_11
_atom_site_aniso_U_22
_atom_site_aniso_U_33
_atom_site_aniso_U_23
_atom_site_aniso_U_13
_atom_site_aniso_U_12
I 0.02369(13) 0.0608(2) 0.01131(11) -0.00923(12) -0.00034(9) 0.01803(13)
Se 0.02063(18) 0.01805(19) 0.01173(15) -0.00191(15) 0.00502(13) 0.00391(16)
O 0.0382(15) 0.0338(18) 0.0168(12) -0.0030(12) 0.0050(11) 0.0202(13)
C2 0.0145(16) 0.015(2) 0.0156(16) 0.0023(14) 0.0090(13) -0.0018(14)
C8 0.0138(16) 0.024(2) 0.0118(15) -0.0067(15) 0.0022(13) 0.0003(15)
C15 0.024(2) 0.043(3) 0.0206(18) -0.008(2) -0.0003(16) 0.013(2)
C7 0.0199(17) 0.020(2) 0.0160(16) 0.0063(16) 0.0040(14) 0.0006(16)
C1 0.0132(15) 0.018(2) 0.0137(15) -0.0017(15) 0.0055(13) -0.0007(14)
C4 0.036(2) 0.012(2) 0.048(3) 0.0050(19) 0.026(2) 0.0011(18)
C6 0.0224(19) 0.031(2) 0.0246(19) 0.0120(19) 0.0026(16) 0.0066(18)
C12 0.0167(16) 0.017(2) 0.0130(15) -0.0050(14) 0.0036(13) 0.0049(15)
C18 0.040(2) 0.041(3) 0.0182(18) -0.0117(19) 0.0005(17) 0.024(2)
C3 0.0224(19) 0.019(2) 0.0275(19) -0.0025(17) 0.0106(16) -0.0049(17)
C13 0.0216(18) 0.022(2) 0.0236(18) -0.0012(17) 0.0073(15) -0.0031(17)
C5 0.024(2) 0.028(3) 0.042(2) 0.019(2) 0.0155(18) 0.0111(18)
C10 0.0124(16) 0.021(2) 0.0178(16) -0.0030(15) 0.0007(14) 0.0046(15)
C16 0.054(3) 0.023(2) 0.025(2) 0.0092(18) 0.012(2) 0.018(2)
C11 0.0249(19) 0.026(2) 0.0234(18) -0.0033(18) 0.0009(16) 0.0066(17)
C17 0.038(2) 0.022(2) 0.028(2) -0.0068(18) 0.0126(18) -0.0039(19)
C14 0.0202(19) 0.042(3) 0.029(2) -0.011(2) 0.0054(16) 0.0060(19)
C9 0.0143(16) 0.032(2) 0.0121(15) -0.0020(16) -0.0029(13) 0.0030(16)

loop_
_atom_type_symbol
_atom_type_description
_atom_type_scat_dispersion_real
_atom_type_scat_dispersion_imag
_atom_type_scat_source
C C 0.0033 0.0016 'International Tables Vol C Tables 4.2.6.8 and 6.1.1.4'
H H 0 0 'International Tables Vol C Tables 4.2.6.8 and 6.1.1.4'
O O 0.0106 0.006 'International Tables Vol C Tables 4.2.6.8 and 6.1.1.4'
Se Se -0.0929 2.2259 'International Tables Vol C Tables 4.2.6.8 and 6.1.1.4'
I I -0.4742 1.8119 'International Tables Vol C Tables 4.2.6.8 and 6.1.1.4'

loop_
_geom_angle_atom_site_label_1
_geom_angle_atom_site_label_2
_geom_angle_atom_site_label_3
_geom_angle
C10 Se C1 88.12(15)
C11 O C18 112.8(3)
C3 C2 C7 118.4(3)
C3 C2 C1 121.9(3)
C7 C2 C1 119.7(3)
C1 C8 C9 117.0(3)
C1 C8 I 123.1(3)
C9 C8 I 119.7(2)
C14 C15 C16 121.0(4)
C6 C7 C2 120.4(4)
C8 C1 C2 131.6(3)
C8 C1 Se 109.0(2)
C2 C1 Se 119.4(2)
C3 C4 C5 120.3(4)
C5 C6 C7 120.7(4)
C13 C12 C17 119.4(3)
C13 C12 C11 120.8(3)
C17 C12 C11 119.7(3)
C4 C3 C2 120.4(4)
C14 C13 C12 121.4(4)
C6 C5 C4 119.7(4)
C9 C10 C11 129.3(3)
C9 C10 Se 111.0(3)
C11 C10 Se 119.3(2)
C15 C16 C17 119.4(4)
O C11 C10 106.2(3)
O C11 C12 113.8(3)
C10 C11 C12 112.6(3)
C12 C17 C16 118.9(4)
C15 C14 C13 119.9(4)
C10 C9 C8 114.9(3)

loop_
_geom_bond_atom_site_label_1
_geom_bond_atom_site_label_2
_geom_bond_distance
I C8 2.099(3)
Se C10 1.872(3)
Se C1 1.884(3)
O C11 1.406(4)
O C18 1.430(4)
C2 C3 1.397(5)
C2 C7 1.402(5)
C2 C1 1.472(5)
C8 C1 1.364(5)
C8 C9 1.424(5)
C15 C14 1.364(6)
C15 C16 1.370(6)
C7 C6 1.380(5)
C4 C3 1.383(5)
C4 C5 1.387(6)
C6 C5 1.374(6)
C12 C13 1.374(5)
C12 C17 1.390(5)
C12 C11 1.519(5)
C13 C14 1.367(5)
C10 C9 1.352(5)
C10 C11 1.501(5)
C16 C17 1.418(6)
